data_4517304
loop_
_publ_author_name
'Bermesheva, Evgeniya V.'
'Wozniak, Alyona I.'
'Andreyanov, Fedor A.'
'Karpov, Gleb O.'
'Nechaev, Mikhail S.'
'Asachenko, Andrey F.'
'Topchiy, Maxim A.'
'Melnikova, Elizaveta K.'
'Nelyubina, Yulia V.'
'Gribanov, Pavel S.'
'Bermeshev, Maxim V.'

_publ_section_title
;
 Polymerization of 5-Alkylidene-2-norbornenes with Highly Active
 Pd--N-Heterocyclic Carbene Complex Catalysts: Catalyst
 Structure--Activity Relationships
;
_journal_name_full 'ACS Catalysis'
_journal_page_first 1663
_journal_page_last 1678
_journal_paper_doi 10.1021/acscatal.9b04686
_journal_year 2020
_chemical_formula_moiety 'C37 H48.89 N2 Pd, B F4, C H Cl3'
_chemical_formula_sum 'C38 H49.88 B Cl3 F4 N2 Pd'
_chemical_formula_weight 834.24
_space_group_crystal_system monoclinic
_space_group_IT_number 14
_space_group_name_Hall '-P 2yn'
_space_group_name_H-M_alt 'P 1 21/n 1'
_atom_sites_solution_hydrogens geom
_audit_creation_date 2019-07-01
_audit_creation_method
;
Olex2 1.2
(compiled May 18 2018 14:05:52 for OlexSys, GUI svn.r5506)
;
_cell_angle_alpha 90
_cell_angle_beta 101.1710(10)
_cell_angle_gamma 90
_cell_formula_units_Z 4
_cell_length_a 12.2879(6)
_cell_length_b 12.5324(7)
_cell_length_c 25.7400(14)
_cell_measurement_reflns_used 9947
_cell_measurement_temperature 120(2)
_cell_measurement_theta_max 28.24
_cell_measurement_theta_min 2.29
_cell_volume 3888.8(4)
_computing_molecular_graphics 'Olex2 (Dolomanov et al., 2009)'
_computing_publication_material 'Olex2 (Dolomanov et al., 2009)'
_computing_structure_refinement 'ShelXL (Sheldrick, 2015)'
_computing_structure_solution 'olex2.solve (Bourhis et al., 2015)'
_diffrn_ambient_temperature 120
_diffrn_measured_fraction_theta_full 0.999
_diffrn_measured_fraction_theta_max 0.998
_diffrn_measurement_device_type 'Bruker APEX-II CCD'
_diffrn_measurement_method '\f and \w scans'
_diffrn_radiation_type MoK\a
_diffrn_radiation_wavelength 0.71073
_diffrn_reflns_av_R_equivalents 0.0696
_diffrn_reflns_av_unetI/netI 0.0440
_diffrn_reflns_Laue_measured_fraction_full 0.999
_diffrn_reflns_Laue_measured_fraction_max 0.998
_diffrn_reflns_limit_h_max 17
_diffrn_reflns_limit_h_min -17
_diffrn_reflns_limit_k_max 17
_diffrn_reflns_limit_k_min -17
_diffrn_reflns_limit_l_max 36
_diffrn_reflns_limit_l_min -36
_diffrn_reflns_number 79902
_diffrn_reflns_point_group_measured_fraction_full 0.999
_diffrn_reflns_point_group_measured_fraction_max 0.998
_diffrn_reflns_theta_full 25.242
_diffrn_reflns_theta_max 30.536
_diffrn_reflns_theta_min 1.613
_exptl_absorpt_coefficient_mu 0.732
_exptl_absorpt_correction_T_max 0.7461
_exptl_absorpt_correction_T_min 0.6802
_exptl_absorpt_correction_type multi-scan
_exptl_absorpt_process_details
;
SADABS-2008/1 (Bruker,2008) was used for absorption correction.
wR2(int) was 0.0638 before and 0.0576 after correction.
The Ratio of minimum to maximum transmission is 0.9117.
The \l/2 correction factor is 0.0015.
;
_exptl_crystal_colour colourless
_exptl_crystal_density_diffrn 1.425
_exptl_crystal_description prism
_exptl_crystal_F_000 1720
_exptl_crystal_size_max 0.320
_exptl_crystal_size_mid 0.250
_exptl_crystal_size_min 0.200
_refine_diff_density_max 1.823
_refine_diff_density_min -2.107
_refine_diff_density_rms 0.122
_refine_ls_extinction_method none
_refine_ls_goodness_of_fit_ref 1.105
_refine_ls_hydrogen_treatment constr
_refine_ls_matrix_type full
_refine_ls_number_parameters 541
_refine_ls_number_reflns 11877
_refine_ls_number_restraints 197
_refine_ls_restrained_S_all 1.127
_refine_ls_R_factor_all 0.1039
_refine_ls_R_factor_gt 0.0843
_refine_ls_shift/su_max 0.000
_refine_ls_shift/su_mean 0.000
_refine_ls_structure_factor_coef Fsqd
_refine_ls_weighting_details 'w=1/[\s^2^(Fo^2^)+(0.0301P)^2^+28.3365P] where P=(Fo^2^+2Fc^2^)/3'
_refine_ls_weighting_scheme calc
_refine_ls_wR_factor_gt 0.1769
_refine_ls_wR_factor_ref 0.1854
_reflns_Friedel_coverage 0.000
_reflns_number_gt 9521
_reflns_number_total 11877
_reflns_threshold_expression 'I > 2\s(I)'
_cod_data_source_file cs9b04686_si_004.cif
_cod_data_source_block '[(6Dipp)Pd(cinn)]+BF4-'
_cod_depositor_comments 'Adding full bibliography for 4517302--4517305.cif.'
_cod_database_code 4517304
_shelx_shelxl_version_number 2018/3
_shelx_space_group_comment
;
The symmetry employed for this shelxl refinement is uniquely defined
by the following loop, which should always be used as a source of
symmetry information in preference to the above space-group names.
They are only intended as comments.
;
_olex2_refinement_description
;
1. Fixed Uiso
 At 1.2 times of:
  All C(H) groups, All C(H,H) groups
 At 1.5 times of:
  All C(H,H,H) groups
2. Restrained distances
 Cl1-C1S \\sim Cl3S-C1S
 with sigma of 0.005
 C31A-C30A \\sim C31-C30
 with sigma of 0.005
 F4A-F2A \\sim F4-F2 \\sim F3-F2 \\sim F3A-F2A
 with sigma of 0.01
 B1-F4A \\sim B1-F4 \\sim B1-F3 \\sim B1-F3A \\sim B1-F2A \\sim B1-F2 \\sim
B1-F1
 with sigma of 0.005
3. Uiso/Uaniso restraints and constraints
Cl1 \\sim Cl3S: within 1.7A with sigma of 0.005 and sigma for terminal atoms of
0.005
F4A \\sim F2 \\sim F2A \\sim F3 \\sim F3A \\sim F4: within 1.7A with sigma of
0.005 and sigma for terminal atoms of 0.005
C32 \\sim C33 \\sim C33A \\sim C34 \\sim C34A \\sim C35A \\sim C35 \\sim C36
\\sim C36A \\sim C37 \\sim C37A: within 1.7A with sigma of 0.005 and sigma for
terminal atoms of 0.005
4. Rigid body (RIGU) restrains
 Cl3S, Cl1
 with sigma for 1-2 distances of 0.004 and sigma for 1-3 distances of 0.004
5. Others
 Sof(H1SA)=Sof(Cl1)=1-FVAR(1)
 Sof(H1S)=Sof(H31)=Sof(Cl3S)=FVAR(1)
 Sof(C30A)=Sof(H30A)=Sof(C31A)=Sof(H31A)=1-FVAR(2)
 Sof(C31)=Sof(C30)=Sof(H30)=FVAR(2)
 Sof(F2A)=Sof(F3A)=Sof(F4A)=1-FVAR(3)
 Sof(F2)=Sof(F3)=Sof(F4)=FVAR(3)
 Sof(C33A)=Sof(H33A)=Sof(C34A)=Sof(H34A)=Sof(C35A)=Sof(H35A)=Sof(C36A)=
 Sof(H36A)=Sof(C37A)=Sof(H37A)=1-FVAR(4)
 Sof(C33)=Sof(H33)=Sof(C34)=Sof(H34)=Sof(C35)=Sof(H35)=Sof(C36)=Sof(H36)=
 Sof(C37)=Sof(H37)=FVAR(4)
6.a Ternary CH refined with riding coordinates:
 C23(H23), C26(H26), C14(H14), C11(H11), C1S(H1S), C1S(H1SA), C31(H31),
 C30(H30), C30A(H30A), C31A(H31A)
6.b Secondary CH2 refined with riding coordinates:
 C4(H4A,H4B), C2(H2A,H2B), C1(H1A,H1B), C29(H29A,H29B)
6.c Aromatic/amide H refined with riding coordinates:
 C21(H21), C20(H20), C9(H9), C19(H19), C7(H7), C8(H8), C33(H33), C34(H34),
 C35(H35), C36(H36), C37(H37), C33A(H33A), C34A(H34A), C35A(H35A), C36A(H36A),
 C37A(H37A)
6.d Fitted hexagon refined as free rotating group:
 C32(C33,C34,C35,C36,C37)
6.e Idealised Me refined as rotating group:
 C25(H25A,H25B,H25C), C27(H27A,H27B,H27C), C24(H24A,H24B,H24C), C28(H28A,H28B,
 H28C), C16(H16A,H16B,H16C), C12(H12A,H12B,H12C), C15(H15A,H15B,H15C), C13(H13A,
 H13B,H13C)
;
_olex2_submission_special_instructions 'No special instructions were received'

loop_
_space_group_symop_operation_xyz
'x, y, z'
'-x+1/2, y+1/2, -z+1/2'
'-x, -y, -z'
'x-1/2, -y-1/2, z-1/2'

loop_
_atom_site_label
_atom_site_type_symbol
_atom_site_fract_x
_atom_site_fract_y
_atom_site_fract_z
_atom_site_U_iso_or_equiv
_atom_site_adp_type
_atom_site_occupancy
_atom_site_site_symmetry_order
_atom_site_calc_flag
_atom_site_refinement_flags_posn
_atom_site_refinement_flags_adp
_atom_site_refinement_flags_occupancy
_atom_site_disorder_assembly
_atom_site_disorder_group
Pd1 Pd 0.66019(3) 0.69799(3) 0.35840(2) 0.02908(10) Uani 1 1 d . . . . .
N1 N 0.6119(3) 0.7330(3) 0.45373(14) 0.0201(7) Uani 1 1 d . . . . .
N2 N 0.7443(3) 0.8617(3) 0.45068(14) 0.0207(7) Uani 1 1 d . . . . .
C3 C 0.6833(3) 0.7804(3) 0.42824(16) 0.0191(8) Uani 1 1 d . . . . .
F1 F 0.6369(5) 0.7670(4) 0.63372(18) 0.0828(16) Uani 1 1 d D . . . .
C10 C 0.7815(4) 0.9992(4) 0.38876(19) 0.0311(10) Uani 1 1 d . . . . .
C5 C 0.8213(4) 0.9147(4) 0.42295(18) 0.0250(9) Uani 1 1 d . . . . .
C17 C 0.5493(3) 0.6510(3) 0.42197(17) 0.0196(8) Uani 1 1 d . . . . .
C21 C 0.3866(4) 0.5970(5) 0.3591(2) 0.0324(11) Uani 1 1 d . . . . .
H21 H 0.320073 0.613910 0.334960 0.039 Uiso 1 1 calc R . . . .
C4 C 0.7352(4) 0.9026(4) 0.50378(18) 0.0266(9) Uani 1 1 d . . . . .
H4A H 0.752447 0.979824 0.505998 0.032 Uiso 1 1 calc R . . . .
H4B H 0.789290 0.865417 0.531358 0.032 Uiso 1 1 calc R . . . .
C20 C 0.4194(4) 0.4907(4) 0.3663(2) 0.0302(10) Uani 1 1 d . . . . .
H20 H 0.373861 0.435827 0.348200 0.036 Uiso 1 1 calc R . . . .
C22 C 0.4493(4) 0.6789(4) 0.38656(18) 0.0251(9) Uani 1 1 d . . . . .
C18 C 0.5856(3) 0.5433(3) 0.42833(17) 0.0214(8) Uani 1 1 d . . . . .
C6 C 0.9321(4) 0.8813(4) 0.4332(2) 0.0323(11) Uani 1 1 d . . . . .
C23 C 0.6935(4) 0.5121(4) 0.46501(18) 0.0247(9) Uani 1 1 d . . . . .
H23 H 0.725183 0.577437 0.484552 0.030 Uiso 1 1 calc R . . . .
C9 C 0.8594(5) 1.0512(5) 0.3647(2) 0.0428(14) Uani 1 1 d . . . . .
H9 H 0.835458 1.108032 0.340749 0.051 Uiso 1 1 calc R . . . .
C19 C 0.5181(4) 0.4649(4) 0.39978(19) 0.0287(10) Uani 1 1 d . . . . .
H19 H 0.540607 0.392331 0.403451 0.034 Uiso 1 1 calc R . . . .
C2 C 0.5883(4) 0.7663(4) 0.50537(18) 0.0246(9) Uani 1 1 d . . . . .
H2A H 0.632767 0.723355 0.534130 0.030 Uiso 1 1 calc R . . . .
H2B H 0.508772 0.755442 0.506023 0.030 Uiso 1 1 calc R . . . .
C1 C 0.6181(4) 0.8842(4) 0.51330(19) 0.0256(9) Uani 1 1 d . . . . .
H1A H 0.564794 0.927949 0.488315 0.031 Uiso 1 1 calc R . . . .
H1B H 0.613663 0.905966 0.549803 0.031 Uiso 1 1 calc R . . . .
C7 C 1.0051(5) 0.9388(5) 0.4078(2) 0.0426(14) Uani 1 1 d . . . . .
H7 H 1.081180 0.918942 0.413889 0.051 Uiso 1 1 calc R . . . .
C25 C 0.6754(4) 0.4295(5) 0.5054(2) 0.0351(11) Uani 1 1 d . . . . .
H25A H 0.618790 0.455148 0.524531 0.053 Uiso 1 1 calc GR . . . .
H25B H 0.745040 0.417396 0.530595 0.053 Uiso 1 1 calc GR . . . .
H25C H 0.650498 0.362444 0.487367 0.053 Uiso 1 1 calc GR . . . .
C8 C 0.9698(5) 1.0227(5) 0.3744(2) 0.0457(15) Uani 1 1 d . . . . .
H8 H 1.021123 1.060778 0.358181 0.055 Uiso 1 1 calc R . . . .
C27 C 0.3962(5) 0.8279(5) 0.3208(2) 0.0431(13) Uani 1 1 d . . . . .
H27A H 0.468248 0.823699 0.309956 0.065 Uiso 1 1 calc GR . . . .
H27B H 0.368779 0.901454 0.316947 0.065 Uiso 1 1 calc GR . . . .
H27C H 0.343297 0.780572 0.298494 0.065 Uiso 1 1 calc GR . . . .
C26 C 0.4093(4) 0.7933(4) 0.3790(2) 0.0294(9) Uani 1 1 d . . . . .
H26 H 0.466825 0.840088 0.400630 0.035 Uiso 1 1 calc R . . . .
C14 C 0.6609(4) 1.0357(5) 0.3780(2) 0.0384(12) Uani 1 1 d . . . . .
H14 H 0.617817 0.982475 0.394708 0.046 Uiso 1 1 calc R . . . .
C11 C 0.9725(4) 0.7866(4) 0.4682(2) 0.0374(12) Uani 1 1 d . . . . .
H11 H 0.913162 0.766659 0.488113 0.045 Uiso 1 1 calc R . . . .
C1S C 0.9314(5) 0.6113(6) 0.6509(2) 0.0466(14) Uani 1 1 d D . . . .
H1S H 0.878847 0.659227 0.664935 0.056 Uiso 0.661(13) 1 calc R . P A 1
H1SA H 0.886983 0.674236 0.658468 0.056 Uiso 0.339(13) 1 calc R . P A 2
C24 C 0.7781(4) 0.4705(5) 0.4332(2) 0.0395(12) Uani 1 1 d . . . . .
H24A H 0.750692 0.404013 0.415258 0.059 Uiso 1 1 calc GR . . . .
H24B H 0.849020 0.457172 0.457138 0.059 Uiso 1 1 calc GR . . . .
H24C H 0.788564 0.523880 0.406725 0.059 Uiso 1 1 calc GR . . . .
C28 C 0.2998(5) 0.8112(5) 0.3980(3) 0.0442(14) Uani 1 1 d . . . . .
H28A H 0.243532 0.761815 0.379477 0.066 Uiso 1 1 calc GR . . . .
H28B H 0.274853 0.884826 0.390324 0.066 Uiso 1 1 calc GR . . . .
H28C H 0.311090 0.798418 0.436191 0.066 Uiso 1 1 calc GR . . . .
C29 C 0.7648(5) 0.7547(6) 0.3095(2) 0.0457(15) Uani 1 1 d . . . . .
H29A H 0.736122 0.814902 0.285880 0.055 Uiso 1 1 calc R . . B .
H29B H 0.844092 0.762407 0.326113 0.055 Uiso 1 1 calc R . . B .
C16 C 0.6117(6) 1.0368(6) 0.3183(2) 0.0510(16) Uani 1 1 d . . . . .
H16A H 0.648462 1.092057 0.300994 0.077 Uiso 1 1 calc GR . . . .
H16B H 0.532021 1.052053 0.312855 0.077 Uiso 1 1 calc GR . . . .
H16C H 0.623099 0.967039 0.303039 0.077 Uiso 1 1 calc GR . . . .
C12 C 1.0772(5) 0.8138(5) 0.5083(3) 0.0498(15) Uani 1 1 d . . . . .
H12A H 1.138676 0.825506 0.489788 0.075 Uiso 1 1 calc GR . . . .
H12B H 1.095536 0.754618 0.533401 0.075 Uiso 1 1 calc GR . . . .
H12C H 1.064617 0.878653 0.527580 0.075 Uiso 1 1 calc GR . . . .
C15 C 0.6467(5) 1.1429(6) 0.4027(3) 0.0545(17) Uani 1 1 d . . . . .
H15A H 0.666890 1.137004 0.441352 0.082 Uiso 1 1 calc GR . . . .
H15B H 0.569264 1.165846 0.392601 0.082 Uiso 1 1 calc GR . . . .
H15C H 0.694897 1.195499 0.390255 0.082 Uiso 1 1 calc GR . . . .
C31 C 0.6215(6) 0.6295(6) 0.2765(2) 0.0290(17) Uani 0.775(15) 1 d D . P C 1
H31 H 0.580134 0.680957 0.250214 0.035 Uiso 0.661(13) 1 calc R . P A 1
C13 C 0.9930(6) 0.6919(6) 0.4349(4) 0.069(2) Uani 1 1 d . . . . .
H13A H 0.925851 0.676933 0.408491 0.103 Uiso 1 1 calc GR . . . .
H13B H 1.011998 0.629398 0.457714 0.103 Uiso 1 1 calc GR . . . .
H13C H 1.054360 0.708152 0.416893 0.103 Uiso 1 1 calc GR . . . .
C30 C 0.7318(7) 0.6568(7) 0.2920(3) 0.0334(19) Uani 0.775(15) 1 d D . P C 1
H30 H 0.788329 0.598482 0.296391 0.040 Uiso 0.775(15) 1 calc R . P C 1
B1 B 0.7119(4) 0.8329(4) 0.66365(19) 0.0462(16) Uani 1 1 d D . . . .
Cl2S Cl 1.06849(14) 0.65716(17) 0.66943(8) 0.0654(5) Uani 1 1 d . . . . .
Cl1S Cl 0.8944(2) 0.59950(19) 0.58227(8) 0.0766(6) Uani 1 1 d . . . . .
F2 F 0.7930(6) 0.7693(6) 0.6918(3) 0.096(2) Uani 0.697(6) 1 d D U P D 1
F3 F 0.6733(6) 0.8877(6) 0.7025(3) 0.0817(18) Uani 0.697(6) 1 d D U P D 1
F4 F 0.7610(6) 0.9036(6) 0.6352(3) 0.0833(19) Uani 0.697(6) 1 d D U P D 1
C32 C 0.5745(4) 0.5196(4) 0.26934(19) 0.0372(10) Uani 1 1 d . U . . .
C33 C 0.6420(5) 0.4331(5) 0.2875(3) 0.0375(16) Uani 0.508(10) 1 d G U P C 1
H33 H 0.717514 0.444286 0.303612 0.045 Uiso 0.508(10) 1 calc R . P C 1
C34 C 0.5991(9) 0.3302(4) 0.2822(4) 0.0408(16) Uani 0.508(10) 1 d G U P C 1
H34 H 0.645258 0.271057 0.294576 0.049 Uiso 0.508(10) 1 calc R . P C 1
C35 C 0.4887(9) 0.3138(5) 0.2586(4) 0.0428(16) Uani 0.508(10) 1 d G U P C 1
H35 H 0.459363 0.243461 0.254933 0.051 Uiso 0.508(10) 1 calc R . P C 1
C36 C 0.4212(6) 0.4003(8) 0.2404(4) 0.0448(17) Uani 0.508(10) 1 d G U P C 1
H36 H 0.345721 0.389096 0.224326 0.054 Uiso 0.508(10) 1 calc R . P C 1
C37 C 0.4641(4) 0.5032(6) 0.2458(3) 0.0423(16) Uani 0.508(10) 1 d G U P C 1
H37 H 0.417974 0.562326 0.233361 0.051 Uiso 0.508(10) 1 calc R . P C 1
Cl3S Cl 0.9271(5) 0.4795(4) 0.6762(2) 0.0752(14) Uani 0.661(13) 1 d D U P A 1
Cl1 Cl 0.8976(8) 0.5132(9) 0.6945(4) 0.072(2) Uani 0.339(13) 1 d D U P A 2
C30A C 0.682(2) 0.6734(16) 0.2808(9) 0.029(6) Uani 0.225(15) 1 d D . P C 2
H30A H 0.622462 0.700034 0.251424 0.035 Uiso 0.225(15) 1 calc R . P C 2
C31A C 0.6788(18) 0.5673(15) 0.2946(7) 0.027(6) Uani 0.225(15) 1 d D . P C 2
H31A H 0.748280 0.523938 0.299224 0.032 Uiso 0.225(15) 1 calc R . P C 2
F2A F 0.7435(13) 0.8319(14) 0.7168(3) 0.094(2) Uani 0.303(6) 1 d D U P D 2
F3A F 0.6591(13) 0.9267(8) 0.6489(6) 0.084(2) Uani 0.303(6) 1 d D U P D 2
F4A F 0.8009(10) 0.8397(16) 0.6398(6) 0.083(2) Uani 0.303(6) 1 d D U P D 2
C33A C 0.6085(12) 0.4079(12) 0.2821(5) 0.0413(15) Uani 0.492(10) 1 d . U P C 2
H33A H 0.682107 0.394653 0.300323 0.050 Uiso 0.492(10) 1 calc R . P C 2
C34A C 0.5428(14) 0.3273(11) 0.2696(5) 0.0443(16) Uani 0.492(10) 1 d . U P C 2
H34A H 0.570389 0.257192 0.277528 0.053 Uiso 0.492(10) 1 calc R . P C 2
C35A C 0.4355(13) 0.3407(12) 0.2453(5) 0.0432(17) Uani 0.492(10) 1 d . U P C 2
H35A H 0.388830 0.280504 0.235948 0.052 Uiso 0.492(10) 1 calc R . P C 2
C36A C 0.3935(11) 0.4455(12) 0.2341(5) 0.0413(16) Uani 0.492(10) 1 d . U P C 2
H36A H 0.318007 0.456824 0.218144 0.050 Uiso 0.492(10) 1 calc R . P C 2
C37A C 0.4656(11) 0.5312(12) 0.2471(5) 0.0408(16) Uani 0.492(10) 1 d . U P C 2
H37A H 0.437161 0.601331 0.240117 0.049 Uiso 0.492(10) 1 calc R . P C 2

loop_
_atom_site_aniso_label
_atom_site_aniso_U_11
_atom_site_aniso_U_22
_atom_site_aniso_U_33
_atom_site_aniso_U_23
_atom_site_aniso_U_13
_atom_site_aniso_U_12
Pd1 0.02562(17) 0.0390(2) 0.02591(17) -0.00907(16) 0.01320(13) -0.01198(16)
N1 0.0198(16) 0.0211(17) 0.0215(16) -0.0017(13) 0.0091(13) -0.0027(13)
N2 0.0199(16) 0.0193(17) 0.0250(17) -0.0045(14) 0.0097(14) -0.0027(13)
C3 0.0196(18) 0.0163(19) 0.0237(19) -0.0011(14) 0.0099(15) -0.0004(14)
F1 0.116(4) 0.074(3) 0.061(3) -0.002(2) 0.021(3) -0.045(3)
C10 0.032(2) 0.036(3) 0.026(2) -0.0025(19) 0.0082(19) -0.010(2)
C5 0.023(2) 0.026(2) 0.029(2) -0.0064(17) 0.0118(17) -0.0100(17)
C17 0.0141(17) 0.023(2) 0.0238(19) 0.0012(16) 0.0093(15) -0.0013(15)
C21 0.019(2) 0.045(3) 0.033(2) 0.001(2) 0.0053(18) -0.008(2)
C4 0.028(2) 0.028(2) 0.026(2) -0.0077(18) 0.0107(17) -0.0058(18)
C20 0.027(2) 0.033(3) 0.032(2) -0.008(2) 0.0098(19) -0.0127(19)
C22 0.0205(19) 0.028(2) 0.028(2) 0.0015(17) 0.0076(16) -0.0010(16)
C18 0.0201(19) 0.021(2) 0.026(2) 0.0001(16) 0.0109(16) -0.0005(15)
C6 0.023(2) 0.034(3) 0.043(3) -0.011(2) 0.015(2) -0.0057(19)
C23 0.021(2) 0.023(2) 0.031(2) 0.0022(17) 0.0077(17) 0.0008(16)
C9 0.052(3) 0.049(3) 0.030(3) -0.001(2) 0.014(2) -0.024(3)
C19 0.031(2) 0.026(2) 0.033(2) -0.0047(19) 0.0137(19) -0.0043(18)
C2 0.030(2) 0.023(2) 0.025(2) -0.0042(16) 0.0147(17) -0.0030(17)
C1 0.030(2) 0.021(2) 0.029(2) -0.0048(17) 0.0145(18) 0.0013(17)
C7 0.032(3) 0.050(3) 0.053(3) -0.015(3) 0.026(2) -0.012(2)
C25 0.031(2) 0.040(3) 0.037(3) 0.012(2) 0.011(2) 0.003(2)
C8 0.046(3) 0.055(4) 0.044(3) -0.012(3) 0.029(3) -0.026(3)
C27 0.037(3) 0.047(3) 0.045(3) 0.014(3) 0.009(2) 0.006(2)
C26 0.022(2) 0.029(2) 0.037(2) 0.005(2) 0.0053(18) -0.0001(18)
C14 0.031(3) 0.046(3) 0.035(3) 0.014(2) 0.001(2) -0.009(2)
C11 0.024(2) 0.029(3) 0.061(3) -0.005(2) 0.014(2) 0.0025(19)
C1S 0.035(3) 0.057(4) 0.045(3) -0.010(3) -0.001(2) -0.008(3)
C24 0.028(2) 0.048(3) 0.045(3) 0.006(3) 0.015(2) 0.008(2)
C28 0.034(3) 0.045(3) 0.059(4) 0.011(3) 0.022(3) 0.010(2)
C29 0.046(3) 0.064(4) 0.033(3) -0.011(3) 0.022(2) -0.026(3)
C16 0.058(4) 0.047(4) 0.041(3) 0.009(3) -0.008(3) -0.006(3)
C12 0.053(4) 0.038(3) 0.058(4) -0.016(3) 0.006(3) -0.003(3)
C15 0.040(3) 0.072(5) 0.049(4) -0.009(3) 0.003(3) 0.007(3)
C31 0.030(4) 0.036(4) 0.022(3) -0.001(2) 0.009(2) -0.008(3)
C13 0.049(4) 0.044(4) 0.102(6) -0.034(4) -0.012(4) 0.003(3)
C30 0.026(4) 0.049(5) 0.030(4) -0.008(3) 0.017(3) -0.007(4)
B1 0.041(4) 0.048(4) 0.051(4) 0.003(3) 0.011(3) 0.004(3)
Cl2S 0.0412(8) 0.0750(12) 0.0783(12) -0.0256(10) 0.0072(8) -0.0155(8)
Cl1S 0.0888(15) 0.0797(14) 0.0487(10) -0.0191(10) -0.0178(9) 0.0162(12)
F2 0.106(4) 0.086(4) 0.085(4) -0.004(3) -0.008(3) 0.037(3)
F3 0.085(4) 0.075(4) 0.093(4) -0.025(3) 0.037(3) 0.001(3)
F4 0.084(4) 0.090(4) 0.076(3) 0.015(3) 0.014(3) -0.032(3)
C32 0.042(2) 0.046(2) 0.0266(19) -0.0091(18) 0.0138(17) -0.012(2)
C33 0.043(3) 0.041(3) 0.030(3) -0.012(3) 0.012(3) -0.013(3)
C34 0.046(3) 0.044(3) 0.034(3) -0.009(3) 0.013(3) -0.011(3)
C35 0.048(4) 0.045(3) 0.036(3) -0.008(3) 0.012(3) -0.013(3)
C36 0.050(3) 0.049(4) 0.036(3) -0.006(3) 0.010(3) -0.012(3)
C37 0.048(3) 0.049(4) 0.031(3) -0.005(3) 0.010(2) -0.010(3)
Cl3S 0.078(3) 0.073(2) 0.074(3) 0.012(2) 0.0104(19) -0.018(2)
Cl1 0.065(4) 0.079(4) 0.067(4) 0.010(3) 0.006(3) -0.021(3)
C30A 0.012(11) 0.055(16) 0.024(11) -0.004(10) 0.010(9) -0.002(12)
C31A 0.028(11) 0.038(12) 0.015(9) -0.008(8) 0.004(7) 0.000(9)
F2A 0.100(5) 0.087(5) 0.090(4) -0.006(4) 0.008(4) 0.009(4)
F3A 0.088(4) 0.077(4) 0.087(4) -0.012(4) 0.021(4) -0.009(4)
F4A 0.085(5) 0.081(5) 0.082(4) 0.007(4) 0.015(4) 0.000(4)
C33A 0.044(3) 0.048(3) 0.032(3) -0.012(3) 0.010(3) -0.006(3)
C34A 0.051(4) 0.046(3) 0.036(3) -0.008(3) 0.009(3) -0.003(3)
C35A 0.050(3) 0.046(3) 0.035(3) -0.007(3) 0.011(3) -0.010(3)
C36A 0.044(3) 0.048(4) 0.033(3) -0.002(3) 0.009(3) -0.008(3)
C37A 0.047(3) 0.047(4) 0.030(3) -0.004(3) 0.012(3) -0.008(3)

loop_
_atom_type_symbol
_atom_type_description
_atom_type_scat_dispersion_real
_atom_type_scat_dispersion_imag
_atom_type_scat_source
C C 0.0033 0.0016 'International Tables Vol C Tables 4.2.6.8 and 6.1.1.4'
H H 0.0000 0.0000 'International Tables Vol C Tables 4.2.6.8 and 6.1.1.4'
B B 0.0013 0.0007 'International Tables Vol C Tables 4.2.6.8 and 6.1.1.4'
Cl Cl 0.1484 0.1585 'International Tables Vol C Tables 4.2.6.8 and 6.1.1.4'
F F 0.0171 0.0103 'International Tables Vol C Tables 4.2.6.8 and 6.1.1.4'
N N 0.0061 0.0033 'International Tables Vol C Tables 4.2.6.8 and 6.1.1.4'
Pd Pd -0.9988 1.0072 'International Tables Vol C Tables 4.2.6.8 and 6.1.1.4'

loop_
_geom_angle_atom_site_label_1
_geom_angle_atom_site_label_2
_geom_angle_atom_site_label_3
_geom_angle
C3 Pd1 C17 61.61(15)
C3 Pd1 C29 111.13(19)
C3 Pd1 C31 171.4(2)
C3 Pd1 C30 144.9(2)
C3 Pd1 C30A 153.3(6)
C3 Pd1 C31A 161.1(5)
C29 Pd1 C17 172.71(19)
C29 Pd1 C31 66.9(2)
C29 Pd1 C30 37.1(3)
C29 Pd1 C31A 70.3(5)
C31 Pd1 C17 120.2(2)
C30 Pd1 C17 149.9(2)
C30 Pd1 C31 36.7(3)
C30A Pd1 C17 144.2(7)
C30A Pd1 C29 42.9(7)
C30A Pd1 C31A 35.4(4)
C31A Pd1 C17 116.7(5)
C3 N1 C17 111.7(3)
C3 N1 C2 125.5(4)
C17 N1 C2 122.5(3)
C3 N2 C5 120.2(4)
C3 N2 C4 121.9(3)
C5 N2 C4 117.9(3)
N1 C3 Pd1 102.4(3)
N2 C3 Pd1 137.7(3)
N2 C3 N1 119.8(4)
C5 C10 C14 123.3(4)
C9 C10 C5 116.4(5)
C9 C10 C14 120.3(5)
C10 C5 N2 118.2(4)
C6 C5 N2 118.2(4)
C6 C5 C10 123.5(4)
N1 C17 Pd1 84.3(2)
C22 C17 Pd1 92.1(3)
C22 C17 N1 119.2(4)
C18 C17 Pd1 96.0(3)
C18 C17 N1 119.4(4)
C18 C17 C22 121.2(4)
C20 C21 H21 119.3
C22 C21 H21 119.3
C22 C21 C20 121.3(5)
N2 C4 H4A 109.7
N2 C4 H4B 109.7
N2 C4 C1 109.8(4)
H4A C4 H4B 108.2
C1 C4 H4A 109.7
C1 C4 H4B 109.7
C21 C20 H20 119.9
C19 C20 C21 120.2(4)
C19 C20 H20 119.9
C17 C22 C26 122.1(4)
C21 C22 C17 118.0(4)
C21 C22 C26 119.9(4)
C17 C18 C23 122.1(4)
C19 C18 C17 117.8(4)
C19 C18 C23 120.1(4)
C5 C6 C7 116.3(5)
C5 C6 C11 122.8(4)
C7 C6 C11 120.9(5)
C18 C23 H23 108.0
C18 C23 C24 110.8(4)
C25 C23 C18 112.0(4)
C25 C23 H23 108.0
C25 C23 C24 109.9(4)
C24 C23 H23 108.0
C10 C9 H9 118.9
C8 C9 C10 122.2(6)
C8 C9 H9 118.9
C20 C19 C18 121.5(5)
C20 C19 H19 119.3
C18 C19 H19 119.3
N1 C2 H2A 110.1
N1 C2 H2B 110.1
N1 C2 C1 108.1(3)
H2A C2 H2B 108.4
C1 C2 H2A 110.1
C1 C2 H2B 110.1
C4 C1 C2 109.6(4)
C4 C1 H1A 109.8
C4 C1 H1B 109.8
C2 C1 H1A 109.8
C2 C1 H1B 109.8
H1A C1 H1B 108.2
C6 C7 H7 119.0
C8 C7 C6 122.0(5)
C8 C7 H7 119.0
C23 C25 H25A 109.5
C23 C25 H25B 109.5
C23 C25 H25C 109.5
H25A C25 H25B 109.5
H25A C25 H25C 109.5
H25B C25 H25C 109.5
C9 C8 H8 120.2
C7 C8 C9 119.6(5)
C7 C8 H8 120.2
H27A C27 H27B 109.5
H27A C27 H27C 109.5
H27B C27 H27C 109.5
C26 C27 H27A 109.5
C26 C27 H27B 109.5
C26 C27 H27C 109.5
C22 C26 C27 111.2(4)
C22 C26 H26 107.8
C22 C26 C28 112.3(4)
C27 C26 H26 107.8
C28 C26 C27 109.6(4)
C28 C26 H26 107.8
C10 C14 H14 107.3
C10 C14 C16 111.4(5)
C16 C14 H14 107.3
C15 C14 C10 112.1(5)
C15 C14 H14 107.3
C15 C14 C16 111.0(5)
C6 C11 H11 108.2
C6 C11 C12 111.3(5)
C12 C11 H11 108.2
C13 C11 C6 110.4(6)
C13 C11 H11 108.2
C13 C11 C12 110.4(5)
Cl2S C1S H1S 111.0
Cl2S C1S H1SA 102.7
Cl2S C1S Cl3S 107.4(4)
Cl2S C1S Cl1 112.7(4)
Cl1S C1S H1S 111.0
Cl1S C1S H1SA 102.7
Cl1S C1S Cl2S 110.6(4)
Cl1S C1S Cl3S 105.8(4)
Cl1S C1S Cl1 122.5(5)
Cl3S C1S H1S 111.0
Cl1 C1S H1SA 102.7
C23 C24 H24A 109.5
C23 C24 H24B 109.5
C23 C24 H24C 109.5
H24A C24 H24B 109.5
H24A C24 H24C 109.5
H24B C24 H24C 109.5
C26 C28 H28A 109.5
C26 C28 H28B 109.5
C26 C28 H28C 109.5
H28A C28 H28B 109.5
H28A C28 H28C 109.5
H28B C28 H28C 109.5
Pd1 C29 H29A 116.2
Pd1 C29 H29B 116.2
H29A C29 H29B 113.2
C30 C29 Pd1 73.1(4)
C30 C29 H29A 116.2
C30 C29 H29B 116.2
C30A C29 Pd1 68.5(8)
C14 C16 H16A 109.5
C14 C16 H16B 109.5
C14 C16 H16C 109.5
H16A C16 H16B 109.5
H16A C16 H16C 109.5
H16B C16 H16C 109.5
C11 C12 H12A 109.5
C11 C12 H12B 109.5
C11 C12 H12C 109.5
H12A C12 H12B 109.5
H12A C12 H12C 109.5
H12B C12 H12C 109.5
C14 C15 H15A 109.5
C14 C15 H15B 109.5
C14 C15 H15C 109.5
H15A C15 H15B 109.5
H15A C15 H15C 109.5
H15B C15 H15C 109.5
Pd1 C31 H31 112.2
C30 C31 Pd1 67.4(4)
C30 C31 H31 112.2
C30 C31 C32 126.9(7)
C32 C31 Pd1 118.5(4)
C32 C31 H31 112.2
C11 C13 H13A 109.5
C11 C13 H13B 109.5
C11 C13 H13C 109.5
H13A C13 H13B 109.5
H13A C13 H13C 109.5
H13B C13 H13C 109.5
Pd1 C30 H30 118.2
C29 C30 Pd1 69.8(4)
C29 C30 C31 122.7(8)
C29 C30 H30 118.2
C31 C30 Pd1 75.9(4)
C31 C30 H30 118.2
F1 B1 F2 106.8(6)
F1 B1 F3 115.2(5)
F1 B1 F4 114.3(5)
F1 B1 F3A 97.6(8)
F2 B1 F3 103.0(5)
F4 B1 F2 108.1(5)
F4 B1 F3 108.5(6)
F2A B1 F1 126.8(9)
F2A B1 F3A 108.7(6)
F2A B1 F4A 111.2(7)
F4A B1 F1 107.4(8)
F4A B1 F3A 101.7(11)
C33 C32 C31 119.2(5)
C33 C32 C37 120.0
C37 C32 C31 120.8(5)
C31A C32 C33A 96.0(10)
C37A C32 C31A 149.2(11)
C37A C32 C33A 114.0(9)
C32 C33 H33 120.0
C32 C33 C34 120.0
C34 C33 H33 120.0
C33 C34 H34 120.0
C35 C34 C33 120.0
C35 C34 H34 120.0
C34 C35 H35 120.0
C34 C35 C36 120.0
C36 C35 H35 120.0
C35 C36 H36 120.0
C37 C36 C35 120.0
C37 C36 H36 120.0
C32 C37 H37 120.0
C36 C37 C32 120.0
C36 C37 H37 120.0
Pd1 C30A H30A 117.7
C29 C30A Pd1 68.6(9)
C29 C30A H30A 117.7
C31A C30A Pd1 83.1(13)
C31A C30A C29 125(2)
C31A C30A H30A 117.7
Pd1 C31A H31A 119.3
C32 C31A Pd1 113.7(11)
C32 C31A H31A 119.3
C30A C31A Pd1 61.4(12)
C30A C31A C32 110.4(18)
C30A C31A H31A 119.3
C32 C33A H33A 118.4
C34A C33A C32 123.2(12)
C34A C33A H33A 118.4
C33A C34A H34A 119.3
C33A C34A C35A 121.5(14)
C35A C34A H34A 119.3
C34A C35A H35A 120.3
C34A C35A C36A 119.4(13)
C36A C35A H35A 120.3
C35A C36A H36A 120.8
C37A C36A C35A 118.4(12)
C37A C36A H36A 120.8
C32 C37A C36A 123.3(13)
C32 C37A H37A 118.4
C36A C37A H37A 118.4

loop_
_geom_bond_atom_site_label_1
_geom_bond_atom_site_label_2
_geom_bond_distance
Pd1 C3 2.045(4)
Pd1 C17 2.397(4)
Pd1 C29 2.090(5)
Pd1 C31 2.239(6)
Pd1 C30 2.131(7)
Pd1 C30A 2.09(2)
Pd1 C31A 2.361(19)
N1 C3 1.333(5)
N1 C17 1.439(5)
N1 C2 1.475(5)
N2 C3 1.328(5)
N2 C5 1.452(5)
N2 C4 1.484(5)
F1 B1 1.360(4)
C10 C5 1.403(7)
C10 C9 1.399(7)
C10 C14 1.524(8)
C5 C6 1.400(7)
C17 C22 1.425(6)
C17 C18 1.422(6)
C21 H21 0.9500
C21 C20 1.394(8)
C21 C22 1.390(7)
C4 H4A 0.9900
C4 H4B 0.9900
C4 C1 1.523(6)
C20 H20 0.9500
C20 C19 1.383(7)
C22 C26 1.517(7)
C18 C23 1.523(6)
C18 C19 1.398(6)
C6 C7 1.407(7)
C6 C11 1.514(8)
C23 H23 1.0000
C23 C25 1.515(7)
C23 C24 1.534(7)
C9 H9 0.9500
C9 C8 1.378(9)
C19 H19 0.9500
C2 H2A 0.9900
C2 H2B 0.9900
C2 C1 1.526(6)
C1 H1A 0.9900
C1 H1B 0.9900
C7 H7 0.9500
C7 C8 1.374(9)
C25 H25A 0.9800
C25 H25B 0.9800
C25 H25C 0.9800
C8 H8 0.9500
C27 H27A 0.9800
C27 H27B 0.9800
C27 H27C 0.9800
C27 C26 1.537(7)
C26 H26 1.0000
C26 C28 1.534(7)
C14 H14 1.0000
C14 C16 1.537(8)
C14 C15 1.511(9)
C11 H11 1.0000
C11 C12 1.524(8)
C11 C13 1.513(8)
C1S H1S 1.0000
C1S H1SA 1.0000
C1S Cl2S 1.756(6)
C1S Cl1S 1.742(6)
C1S Cl3S 1.780(7)
C1S Cl1 1.768(8)
C24 H24A 0.9800
C24 H24B 0.9800
C24 H24C 0.9800
C28 H28A 0.9800
C28 H28B 0.9800
C28 H28C 0.9800
C29 H29A 0.9900
C29 H29B 0.9900
C29 C30 1.342(10)
C29 C30A 1.53(3)
C16 H16A 0.9800
C16 H16B 0.9800
C16 H16C 0.9800
C12 H12A 0.9800
C12 H12B 0.9800
C12 H12C 0.9800
C15 H15A 0.9800
C15 H15B 0.9800
C15 H15C 0.9800
C31 H31 1.0000
C31 C30 1.380(10)
C31 C32 1.491(8)
C13 H13A 0.9800
C13 H13B 0.9800
C13 H13C 0.9800
C30 H30 1.0000
B1 F2 1.369(4)
B1 F3 1.371(4)
B1 F4 1.362(4)
B1 F2A 1.349(5)
B1 F3A 1.361(5)
B1 F4A 1.357(5)
C32 C33 1.3900
C32 C37 1.3900
C32 C31A 1.45(2)
C32 C33A 1.479(15)
C32 C37A 1.358(15)
C33 H33 0.9500
C33 C34 1.3900
C34 H34 0.9500
C34 C35 1.3900
C35 H35 0.9500
C35 C36 1.3900
C36 H36 0.9500
C36 C37 1.3900
C37 H37 0.9500
C30A H30A 1.0000
C30A C31A 1.379(10)
C31A H31A 1.0000
C33A H33A 0.9500
C33A C34A 1.294(18)
C34A H34A 0.9500
C34A C35A 1.355(19)
C35A H35A 0.9500
C35A C36A 1.421(19)
C36A H36A 0.9500
C36A C37A 1.391(17)
C37A H37A 0.9500
